data_7111666
loop_
_publ_author_name
'Mansell, Stephen M.'
'Adams, Christopher J.'
'Bramham, George'
'Haddow, Mairi F.'
'Kaim, Wolfgang'
'Norman, Nicholas C.'
'McGrady, John E.'
'Russell, Christopher A.'
'Udeen, Sally J.'

_publ_section_title
;
 Synthesis and characterisation of the persistent radical
 [BCl2(bipy)]&#x02D9;
;
_journal_issue 28
_journal_name_full 'Chemical Communications'
_journal_page_first 5070
_journal_page_last 5072
_journal_paper_doi 10.1039/c0cc00187b
_journal_volume 46
_journal_year 2010
_chemical_formula_moiety 'C10 H8 B Cl2 N2, Cl'
_chemical_formula_sum 'C10 H8 B Cl3 N2'
_chemical_formula_weight 273.34
_chemical_name_systematic
;
?
;
_space_group_IT_number 62
_symmetry_cell_setting orthorhombic
_symmetry_space_group_name_Hall '-P 2ac 2n'
_symmetry_space_group_name_H-M 'P n m a'
_atom_sites_solution_hydrogens geom
_atom_sites_solution_primary direct
_atom_sites_solution_secondary difmap
_audit_creation_method SHELXL-97
_cell_angle_alpha 90.00
_cell_angle_beta 90.00
_cell_angle_gamma 90.00
_cell_formula_units_Z 4
_cell_length_a 14.218(3)
_cell_length_b 6.7301(13)
_cell_length_c 12.211(2)
_cell_measurement_reflns_used 6682
_cell_measurement_temperature 100(2)
_cell_measurement_theta_max 30.113
_cell_measurement_theta_min 2.1985
_cell_volume 1168.5(4)
_computing_cell_refinement 'APEX-II and SAINT (Bruker, 2001)'
_computing_data_collection 'APEX-II (Bruker, 2004)'
_computing_data_reduction 'SAINT v7.51A (BRUKER)'
_computing_molecular_graphics SHELXTL
_computing_publication_material SHELXTL
_computing_structure_refinement 'SHELXL-97 (Sheldrick, 1997)'
_computing_structure_solution 'SHELXS-97 (Sheldrick, 1990)'
_diffrn_ambient_temperature 100(2)
_diffrn_detector_area_resol_mean '4096x4096pixels / 62x62mm'
_diffrn_measured_fraction_theta_full 0.997
_diffrn_measured_fraction_theta_max 0.997
_diffrn_measurement_device_type 'Bruker Kappa-APEX-II area-detector'
_diffrn_measurement_method '\f and \w scans'
_diffrn_radiation_monochromator graphite
_diffrn_radiation_source 'fine-focus sealed tube'
_diffrn_radiation_type MoK\a
_diffrn_radiation_wavelength 0.71073
_diffrn_reflns_av_R_equivalents 0.0268
_diffrn_reflns_av_sigmaI/netI 0.0188
_diffrn_reflns_limit_h_max 18
_diffrn_reflns_limit_h_min -17
_diffrn_reflns_limit_k_max 8
_diffrn_reflns_limit_k_min -8
_diffrn_reflns_limit_l_max 15
_diffrn_reflns_limit_l_min -15
_diffrn_reflns_number 8101
_diffrn_reflns_theta_full 27.48
_diffrn_reflns_theta_max 27.48
_diffrn_reflns_theta_min 2.20
_diffrn_standards_number 0
_exptl_absorpt_coefficient_mu 0.753
_exptl_absorpt_correction_T_max 1
_exptl_absorpt_correction_T_min 0.730026
_exptl_absorpt_correction_type multi-scan
_exptl_absorpt_process_details 'SADABS - Bruker V2.05'
_exptl_crystal_colour COlourless
_exptl_crystal_density_diffrn 1.554
_exptl_crystal_density_method 'not measured'
_exptl_crystal_description Rod
_exptl_crystal_F_000 552
_exptl_crystal_size_max 0.52
_exptl_crystal_size_mid 0.39
_exptl_crystal_size_min 0.25
_refine_diff_density_max 0.364
_refine_diff_density_min -0.233
_refine_diff_density_rms 0.058
_refine_ls_extinction_method none
_refine_ls_goodness_of_fit_ref 1.032
_refine_ls_hydrogen_treatment constr
_refine_ls_matrix_type full
_refine_ls_number_parameters 94
_refine_ls_number_reflns 1448
_refine_ls_number_restraints 0
_refine_ls_restrained_S_all 1.032
_refine_ls_R_factor_all 0.0253
_refine_ls_R_factor_gt 0.0240
_refine_ls_shift/su_max 0.001
_refine_ls_shift/su_mean 0.000
_refine_ls_structure_factor_coef Fsqd
_refine_ls_weighting_details 'calc w=1/[\s^2^(Fo^2^)+(0.0460P)^2^+0.8427P] where P=(Fo^2^+2Fc^2^)/3'
_refine_ls_weighting_scheme calc
_refine_ls_wR_factor_gt 0.0704
_refine_ls_wR_factor_ref 0.0775
_reflns_number_gt 1396
_reflns_number_total 1448
_reflns_threshold_expression >2sigma(I)
_cod_data_source_file C0CC00187Bsup1.cif
_cod_data_source_block 4
_cod_depositor_comments
;
The following automatic conversions were performed:

'_symmetry_cell_setting' value 'Orthorhombic' changed to
'orthorhombic' according to
/home/saulius/struct/CIF-dictionaries/cif_core.dic dictionary named
'cif_core.dic' version 2.4.2 from 2011-04-26.

Automatic conversion script
Id: cif_fix_values 1891 2012-01-12 08:04:46Z andrius 
;
_cod_original_cell_volume 1168.4(4)
_cod_original_sg_symbol_H-M Pnma
_cod_database_code 7111666

loop_
_symmetry_equiv_pos_as_xyz
'x, y, z'
'-x+1/2, -y, z+1/2'
'-x, y+1/2, -z'
'x+1/2, -y+1/2, -z+1/2'
'-x, -y, -z'
'x-1/2, y, -z-1/2'
'x, -y-1/2, z'
'-x-1/2, y-1/2, z-1/2'

loop_
_atom_site_label
_atom_site_type_symbol
_atom_site_fract_x
_atom_site_fract_y
_atom_site_fract_z
_atom_site_U_iso_or_equiv
_atom_site_adp_type
_atom_site_occupancy
_atom_site_symmetry_multiplicity
_atom_site_calc_flag
_atom_site_refinement_flags
B1 B 0.18555(14) 0.2500 0.46059(16) 0.0130(4) Uani 1 2 d S
Cl1 Cl 0.11301(2) 0.02793(5) 0.45613(2) 0.01635(13) Uani 1 1 d .
Cl2 Cl 0.14635(3) 0.2500 0.99344(4) 0.01890(14) Uani 1 2 d S
N1 N 0.25251(11) 0.2500 0.56148(13) 0.0124(3) Uani 1 2 d S
N2 N 0.26298(11) 0.2500 0.36998(12) 0.0121(3) Uani 1 2 d S
C1 C 0.22648(13) 0.2500 0.66758(15) 0.0148(4) Uani 1 2 d S
H1 H 0.1616 0.2500 0.6864 0.018 Uiso 1 2 calc SR
C2 C 0.29339(14) 0.2500 0.74855(16) 0.0166(4) Uani 1 2 d S
H2 H 0.2756 0.2500 0.8235 0.020 Uiso 1 2 calc SR
C3 C 0.38805(13) 0.2500 0.71861(16) 0.0170(4) Uani 1 2 d S
H3 H 0.4350 0.2500 0.7739 0.020 Uiso 1 2 calc SR
C4 C 0.41460(13) 0.2500 0.60945(16) 0.0155(4) Uani 1 2 d S
H4 H 0.4790 0.2500 0.5886 0.019 Uiso 1 2 calc SR
C5 C 0.34382(13) 0.2500 0.53252(15) 0.0127(4) Uani 1 2 d S
C6 C 0.35058(12) 0.2500 0.41303(15) 0.0131(4) Uani 1 2 d S
C7 C 0.42964(13) 0.2500 0.34792(16) 0.0161(4) Uani 1 2 d S
H7 H 0.4910 0.2500 0.3788 0.019 Uiso 1 2 calc SR
C8 C 0.41595(14) 0.2500 0.23493(16) 0.0180(4) Uani 1 2 d S
H8 H 0.4688 0.2500 0.1873 0.022 Uiso 1 2 calc SR
C9 C 0.32541(14) 0.2500 0.19112(15) 0.0166(4) Uani 1 2 d S
H9 H 0.3163 0.2500 0.1141 0.020 Uiso 1 2 calc SR
C10 C 0.24925(13) 0.2500 0.26108(15) 0.0144(4) Uani 1 2 d S
H10 H 0.1872 0.2500 0.2323 0.017 Uiso 1 2 calc SR

loop_
_atom_site_aniso_label
_atom_site_aniso_U_11
_atom_site_aniso_U_22
_atom_site_aniso_U_33
_atom_site_aniso_U_23
_atom_site_aniso_U_13
_atom_site_aniso_U_12
B1 0.0116(9) 0.0187(10) 0.0087(9) 0.000 0.0008(7) 0.000
Cl1 0.01407(19) 0.0213(2) 0.01370(19) 0.00028(11) 0.00025(10) -0.00406(12)
Cl2 0.0133(2) 0.0236(3) 0.0198(3) 0.000 -0.00002(16) 0.000
N1 0.0119(7) 0.0159(7) 0.0093(7) 0.000 0.0000(5) 0.000
N2 0.0120(7) 0.0151(7) 0.0091(7) 0.000 0.0016(5) 0.000
C1 0.0149(8) 0.0188(9) 0.0105(8) 0.000 0.0030(7) 0.000
C2 0.0205(9) 0.0194(9) 0.0099(8) 0.000 0.0016(7) 0.000
C3 0.0179(9) 0.0207(9) 0.0125(9) 0.000 -0.0033(7) 0.000
C4 0.0145(8) 0.0182(9) 0.0138(8) 0.000 -0.0006(7) 0.000
C5 0.0135(8) 0.0146(8) 0.0100(8) 0.000 0.0019(6) 0.000
C6 0.0135(8) 0.0148(8) 0.0110(8) 0.000 -0.0002(6) 0.000
C7 0.0133(8) 0.0206(9) 0.0145(9) 0.000 0.0023(7) 0.000
C8 0.0187(9) 0.0213(9) 0.0141(9) 0.000 0.0053(7) 0.000
C9 0.0222(9) 0.0183(9) 0.0093(8) 0.000 0.0028(7) 0.000
C10 0.0168(8) 0.0161(8) 0.0104(8) 0.000 -0.0004(7) 0.000

loop_
_atom_type_symbol
_atom_type_description
_atom_type_scat_dispersion_real
_atom_type_scat_dispersion_imag
_atom_type_scat_source
C C 0.0033 0.0016 'International Tables Vol C Tables 4.2.6.8 and 6.1.1.4'
H H 0.0000 0.0000 'International Tables Vol C Tables 4.2.6.8 and 6.1.1.4'
B B 0.0013 0.0007 'International Tables Vol C Tables 4.2.6.8 and 6.1.1.4'
N N 0.0061 0.0033 'International Tables Vol C Tables 4.2.6.8 and 6.1.1.4'
Cl Cl 0.1484 0.1585 'International Tables Vol C Tables 4.2.6.8 and 6.1.1.4'

loop_
_geom_angle_atom_site_label_1
_geom_angle_atom_site_label_2
_geom_angle_atom_site_label_3
_geom_angle
_geom_angle_site_symmetry_3
N1 B1 N2 97.45(14) .
N1 B1 Cl1 111.77(8) .
N2 B1 Cl1 112.28(8) .
N1 B1 Cl1 111.77(8) 7_565
N2 B1 Cl1 112.29(8) 7_565
Cl1 B1 Cl1 110.70(11) 7_565
C5 N1 C1 121.18(16) .
C5 N1 B1 112.46(15) .
C1 N1 B1 126.36(16) .
C10 N2 C6 121.24(16) .
C10 N2 B1 126.79(16) .
C6 N2 B1 111.97(15) .
N1 C1 C2 120.16(17) .
N1 C1 H1 119.9 .
C2 C1 H1 119.9 .
C1 C2 C3 118.70(18) .
C1 C2 H2 120.7 .
C3 C2 H2 120.7 .
C4 C3 C2 121.01(18) .
C4 C3 H3 119.5 .
C2 C3 H3 119.5 .
C5 C4 C3 117.22(17) .
C5 C4 H4 121.4 .
C3 C4 H4 121.4 .
N1 C5 C4 121.74(17) .
N1 C5 C6 109.00(16) .
C4 C5 C6 129.26(17) .
N2 C6 C7 121.84(17) .
N2 C6 C5 109.12(15) .
C7 C6 C5 129.04(17) .
C6 C7 C8 117.24(18) .
C6 C7 H7 121.4 .
C8 C7 H7 121.4 .
C7 C8 C9 120.60(18) .
C7 C8 H8 119.7 .
C9 C8 H8 119.7 .
C10 C9 C8 119.17(18) .
C10 C9 H9 120.4 .
C8 C9 H9 120.4 .
N2 C10 C9 119.91(17) .
N2 C10 H10 120.0 .
C9 C10 H10 120.0 .

loop_
_geom_bond_atom_site_label_1
_geom_bond_atom_site_label_2
_geom_bond_distance
_geom_bond_site_symmetry_2
B1 N1 1.557(2) .
B1 N2 1.561(2) .
B1 Cl1 1.8167(13) .
B1 Cl1 1.8167(13) 7_565
N1 C5 1.346(2) .
N1 C1 1.347(2) .
N2 C10 1.344(2) .
N2 C6 1.352(2) .
C1 C2 1.372(3) .
C1 H1 0.9500 .
C2 C3 1.395(3) .
C2 H2 0.9500 .
C3 C4 1.385(3) .
C3 H3 0.9500 .
C4 C5 1.377(3) .
C4 H4 0.9500 .
C5 C6 1.462(2) .
C6 C7 1.377(3) .
C7 C8 1.393(3) .
C7 H7 0.9500 .
C8 C9 1.394(3) .
C8 H8 0.9500 .
C9 C10 1.379(3) .
C9 H9 0.9500 .
C10 H10 0.9500 .

loop_
_geom_torsion_atom_site_label_1
_geom_torsion_atom_site_label_2
_geom_torsion_atom_site_label_3
_geom_torsion_atom_site_label_4
_geom_torsion
_geom_torsion_site_symmetry_1
N2 B1 N1 C5 0.0 .
Cl1 B1 N1 C5 117.65(9) .
Cl1 B1 N1 C5 -117.65(9) 7_565
N2 B1 N1 C1 180.0 .
Cl1 B1 N1 C1 -62.35(9) .
Cl1 B1 N1 C1 62.35(9) 7_565
N1 B1 N2 C10 180.0 .
Cl1 B1 N2 C10 62.75(9) .
Cl1 B1 N2 C10 -62.76(9) 7_565
N1 B1 N2 C6 0.0 .
Cl1 B1 N2 C6 -117.25(9) .
Cl1 B1 N2 C6 117.24(9) 7_565
C5 N1 C1 C2 0.0 .
B1 N1 C1 C2 180.0 .
N1 C1 C2 C3 0.0 .
C1 C2 C3 C4 0.0 .
C2 C3 C4 C5 0.0 .
C1 N1 C5 C4 0.0 .
B1 N1 C5 C4 180.0 .
C1 N1 C5 C6 180.0 .
B1 N1 C5 C6 0.0 .
C3 C4 C5 N1 0.0 .
C3 C4 C5 C6 180.0 .
C10 N2 C6 C7 0.0 .
B1 N2 C6 C7 180.0 .
C10 N2 C6 C5 180.0 .
B1 N2 C6 C5 0.0 .
N1 C5 C6 N2 0.0 .
C4 C5 C6 N2 180.0 .
N1 C5 C6 C7 180.0 .
C4 C5 C6 C7 0.0 .
N2 C6 C7 C8 0.0 .
C5 C6 C7 C8 180.0 .
C6 C7 C8 C9 0.0 .
C7 C8 C9 C10 0.0 .
C6 N2 C10 C9 0.0 .
B1 N2 C10 C9 180.0 .
C8 C9 C10 N2 0.0 .
